data_7125480
loop_
_publ_author_name
'Hardie, M. J.'
'Raston, C. L.'
'Salinas, A.'

_publ_section_title
;
 A 3,12-connected vertice sharing adamantoid hydrogen bonded network
 featuring tetrameric clusters of cyclotriveratrylene.
;
_journal_issue 18
_journal_name_full 'Chemical communications (Cambridge, England)'
_journal_page_first 1850
_journal_page_last 1851
_journal_paper_doi 10.1039/b105517h
_journal_year 2001
_chemical_formula_sum 'C31 H50 B9 Co0.5 N Na0.125 O9 Y0.125'
_chemical_formula_weight 721.46
_chemical_name_common '[Y0.5Na0.5(H2O)8](H2O)4[(CH3CN)(CTV)][Co(C2B9H11)2]2'
_chemical_name_systematic
; 
octaaquoyttrium/sodium tetra(cyclotriveratrylene)tetrahydrate 
[cobalt(III)bis(dicarbollide)] acetonitrile clathrate
;
_space_group_IT_number 86
_space_group_name_Hall '-P 4bc'
_space_group_name_H-M_alt 'P 42/n :2'
_symmetry_cell_setting tetragonal
_symmetry_space_group_name_H-M 'P 42/n :2'
_atom_sites_solution_hydrogens geom
_atom_sites_solution_primary direct
_atom_sites_solution_secondary difmap
_audit_creation_method SHELXL-97
_cell_angle_alpha 90.00
_cell_angle_beta 90.00
_cell_angle_gamma 90.00
_cell_formula_units_Z 8
_cell_length_a 17.6918(3)
_cell_length_b 17.6918(3)
_cell_length_c 23.7339(3)
_cell_measurement_temperature 123(2)
_cell_volume 7428.7(2)
_computing_structure_refinement 'SHELXL-97 (Sheldrick, 1997)'
_computing_structure_solution 'SHELXS-97 (Sheldrick, 1990)'
_diffrn_ambient_temperature 123(2)
_diffrn_measured_fraction_theta_full 0.954
_diffrn_measured_fraction_theta_max 0.954
_diffrn_radiation_monochromator graphite
_diffrn_radiation_source 'fine-focus sealed tube'
_diffrn_radiation_type MoK\a
_diffrn_radiation_wavelength 0.71073
_diffrn_reflns_av_R_equivalents 0.106
_diffrn_reflns_av_sigmaI/netI 0.0682
_diffrn_reflns_limit_h_max 22
_diffrn_reflns_limit_h_min 0
_diffrn_reflns_limit_k_max 16
_diffrn_reflns_limit_k_min -15
_diffrn_reflns_limit_l_max 26
_diffrn_reflns_limit_l_min 0
_diffrn_reflns_number 71696
_diffrn_reflns_theta_full 27.50
_diffrn_reflns_theta_max 27.50
_diffrn_reflns_theta_min 2.82
_exptl_absorpt_coefficient_mu 0.492
_exptl_absorpt_correction_type none
_exptl_crystal_colour yellow-orange
_exptl_crystal_density_diffrn 1.290
_exptl_crystal_density_method 'not measured'
_exptl_crystal_description prism
_exptl_crystal_F_000 3038
_exptl_crystal_size_max 0.28
_exptl_crystal_size_mid 0.22
_exptl_crystal_size_min 0.18
_refine_diff_density_max 0.881
_refine_diff_density_min -1.968
_refine_diff_density_rms 0.086
_refine_ls_extinction_method none
_refine_ls_goodness_of_fit_ref 1.043
_refine_ls_hydrogen_treatment noref
_refine_ls_matrix_type full
_refine_ls_number_parameters 467
_refine_ls_number_reflns 8139
_refine_ls_number_restraints 0
_refine_ls_restrained_S_all 1.043
_refine_ls_R_factor_all 0.1335
_refine_ls_R_factor_gt 0.0885
_refine_ls_shift/su_max 0.000
_refine_ls_shift/su_mean 0.000
_refine_ls_structure_factor_coef Fsqd
_refine_ls_weighting_details 'calc w=1/[\s^2^(Fo^2^)+(0.0800P)^2^+25.0935P] where P=(Fo^2^+2Fc^2^)/3'
_refine_ls_weighting_scheme calc
_refine_ls_wR_factor_gt 0.1906
_refine_ls_wR_factor_ref 0.2135
_reflns_number_gt 5624
_reflns_number_total 8139
_reflns_threshold_expression >2sigma(I)
_cod_data_source_file b105517h.txt
_cod_data_source_block c3:
_cod_depositor_comments
;
The following automatic conversions were performed:

data name '_atom_site_symetry_multiplicity' was replaced with
'_atom_site_symmetry_multiplicity' as specified in the replacement
file
'/home/saulius/struct/COD-crude-data/automatic-downloads/DataCite-retrospective/RSC/depositions/lib/lists/replacement-tags.lst'.

Automatic conversion script
Id: cif_correct_tags 6909 2019-04-08 15:41:33Z antanas 

The following automatic conversions were performed:

data item '_symmetry_cell_setting' value 'Tetragonal' was changed to
'tetragonal' in accordance with the
/home/saulius/struct/COD-crude-data/automatic-downloads/DataCite-retrospective/RSC/depositions/lib/dictionaries/cif_core.dic
dictionary named 'cif_core.dic' version 2.4.2 last updated on
2011-04-26.

Automatic conversion script
Id: cif_fix_values 6909 2019-04-08 15:41:33Z antanas 
;
_cod_original_sg_symbol_H-M P4(2)/n
_cod_original_formula_sum 'C31 H50 B9 Co0.50 N Na0.125 O9 Y0.125'
_cod_database_code 7125480

loop_
_symmetry_equiv_pos_as_xyz
'x, y, z'
'-y, x+1/2, z+1/2'
'-x+1/2, -y+1/2, z'
'y+1/2, -x, z+1/2'
'-x, -y, -z'
'y, -x-1/2, -z-1/2'
'x-1/2, y-1/2, -z'
'-y-1/2, x, -z-1/2'

loop_
_atom_site_label
_atom_site_type_symbol
_atom_site_fract_x
_atom_site_fract_y
_atom_site_fract_z
_atom_site_U_iso_or_equiv
_atom_site_adp_type
_atom_site_occupancy
_atom_site_symmetry_multiplicity
_atom_site_calc_flag
_atom_site_refinement_flags
_atom_site_disorder_group
Co1 Co 0.2500 0.7500 0.03384(3) 0.01695(19) Uani 1 2 d S .
Y2 Y 0.2500 0.2500 0.7500 0.0651(6) Uani 0.50 4 d SP 1
O1 O 0.44292(14) 0.55983(14) 0.34276(12) 0.0225(6) Uani 1 1 d . .
O2 O 0.36303(16) 0.63329(15) 0.27139(12) 0.0262(7) Uani 1 1 d . .
O3 O -0.10695(16) 0.53439(16) 0.33588(13) 0.0303(7) Uani 1 1 d . .
O4 O -0.03188(17) 0.61378(17) 0.26391(13) 0.0310(7) Uani 1 1 d . .
C5 C 0.3782(2) 0.5243(2) 0.32544(16) 0.0179(8) Uani 1 1 d . .
C6 C 0.2466(2) 0.4593(2) 0.28116(16) 0.0172(8) Uani 1 1 d . .
C7 C 0.0703(2) 0.5208(2) 0.26064(17) 0.0222(8) Uani 1 1 d . .
H7 H 0.0970 0.5491 0.2331 0.027 Uiso 1 1 calc R .
C8 C 0.2889(2) 0.4205(2) 0.32135(16) 0.0177(8) Uani 1 1 d . .
C9 C 0.2708(2) 0.5311(2) 0.26399(16) 0.0186(8) Uani 1 1 d . .
H9 H 0.2421 0.5579 0.2367 0.022 Uiso 1 1 calc R .
C10 C 0.3350(2) 0.5638(2) 0.28570(16) 0.0185(8) Uani 1 1 d . .
C11 C 0.2667(2) 0.3428(2) 0.34387(18) 0.0211(8) Uani 1 1 d . .
H11A H 0.2370 0.3159 0.3148 0.025 Uiso 1 1 calc R .
H11B H 0.3131 0.3131 0.3511 0.025 Uiso 1 1 calc R .
C12 C -0.0072(2) 0.4383(2) 0.34033(19) 0.0256(9) Uani 1 1 d . .
H12 H -0.0341 0.4100 0.3678 0.031 Uiso 1 1 calc R .
C13 C 0.0926(2) 0.3380(2) 0.34635(19) 0.0257(9) Uani 1 1 d . .
H13A H 0.1225 0.3112 0.3173 0.031 Uiso 1 1 calc R .
H13B H 0.0490 0.3054 0.3561 0.031 Uiso 1 1 calc R .
C14 C 0.2449(2) 0.6442(2) -0.00008(17) 0.0216(8) Uani 1 1 d . .
H14 H 0.2983 0.6355 -0.0246 0.026 Uiso 1 1 calc R .
C15 C 0.3545(2) 0.4537(2) 0.34293(16) 0.0190(8) Uani 1 1 d . .
H15 H 0.3835 0.4271 0.3702 0.023 Uiso 1 1 calc R .
O16 O 0.2604(2) 0.3558(2) 0.55179(14) 0.0438(9) Uani 1 1 d . .
O17 O 0.1160(2) 0.3611(2) 0.55466(15) 0.0511(10) Uani 1 1 d . .
C18 C 0.1759(2) 0.4275(2) 0.25343(17) 0.0214(8) Uani 1 1 d . .
H18A H 0.1785 0.3716 0.2547 0.026 Uiso 1 1 calc R .
H18B H 0.1757 0.4427 0.2133 0.026 Uiso 1 1 calc R .
C19 C 0.4870(2) 0.5219(2) 0.38419(18) 0.0268(9) Uani 1 1 d . .
H19A H 0.5317 0.5524 0.3931 0.040 Uiso 1 1 calc R .
H19B H 0.5029 0.4726 0.3696 0.040 Uiso 1 1 calc R .
H19C H 0.4568 0.5148 0.4184 0.040 Uiso 1 1 calc R .
C20 C -0.0382(2) 0.5051(2) 0.32042(18) 0.0242(9) Uani 1 1 d . .
C21 C 0.1012(2) 0.4525(2) 0.28012(17) 0.0208(8) Uani 1 1 d . .
C22 C 0.2207(2) 0.3470(2) 0.39761(18) 0.0228(9) Uani 1 1 d . .
C24 C 0.2253(3) 0.3554(2) 0.50031(19) 0.0326(11) Uani 1 1 d . .
B25 B 0.1645(3) 0.6037(3) -0.0285(2) 0.0257(10) Uani 1 1 d . .
H25 H 0.1618 0.5717 -0.0692 0.031 Uiso 1 1 calc R .
C26 C 0.1786(2) 0.6994(2) -0.02232(16) 0.0216(9) Uani 1 1 d . .
H26 H 0.1841 0.7308 -0.0631 0.026 Uiso 1 1 calc R .
C27 C 0.0629(2) 0.4112(2) 0.32117(18) 0.0240(9) Uani 1 1 d . .
C28 C 0.1459(3) 0.3581(3) 0.5015(2) 0.0345(11) Uani 1 1 d . .
C29 C 0.1417(2) 0.3474(2) 0.39874(19) 0.0262(9) Uani 1 1 d . .
C30 C 0.0019(2) 0.5479(2) 0.28051(17) 0.0231(9) Uani 1 1 d . .
C31 C 0.2609(2) 0.3511(2) 0.44868(18) 0.0258(9) Uani 1 1 d . .
H31 H 0.3146 0.3510 0.4476 0.031 Uiso 1 1 calc R .
B32 B 0.1617(3) 0.6040(3) 0.0925(2) 0.0252(10) Uani 1 1 d . .
H32 H 0.1561 0.5706 0.1323 0.030 Uiso 1 1 calc R .
B33 B 0.2079(3) 0.5669(3) 0.0324(2) 0.0255(10) Uani 1 1 d . .
H33 H 0.2339 0.5092 0.0319 0.031 Uiso 1 1 calc R .
B34 B 0.1752(3) 0.7045(3) 0.09472(19) 0.0215(9) Uani 1 1 d . .
H34 H 0.1763 0.7353 0.1359 0.026 Uiso 1 1 calc R .
B35 B 0.1323(2) 0.7414(3) 0.03196(19) 0.0209(9) Uani 1 1 d . .
H35 H 0.1054 0.7987 0.0308 0.025 Uiso 1 1 calc R .
C36 C 0.1063(3) 0.3537(2) 0.4516(2) 0.0321(11) Uani 1 1 d . .
H36 H 0.0527 0.3549 0.4530 0.039 Uiso 1 1 calc R .
B37 B 0.1092(3) 0.5800(3) 0.0308(2) 0.0254(10) Uani 1 1 d . .
H37 H 0.0690 0.5311 0.0302 0.031 Uiso 1 1 calc R .
B38 B 0.0912(3) 0.6645(3) -0.0065(2) 0.0244(10) Uani 1 1 d . .
H38 H 0.0393 0.6722 -0.0328 0.029 Uiso 1 1 calc R .
B39 B 0.0884(3) 0.6653(3) 0.0678(2) 0.0253(10) Uani 1 1 d . .
H39 H 0.0339 0.6729 0.0911 0.030 Uiso 1 1 calc R .
B40 B 0.2504(3) 0.6433(3) 0.0716(2) 0.0234(10) Uani 1 1 d . .
H40 H 0.3030 0.6339 0.0970 0.028 Uiso 1 1 calc R .
C41 C -0.1512(3) 0.4908(3) 0.3740(2) 0.0434(13) Uani 1 1 d . .
H41A H -0.1986 0.5174 0.3819 0.065 Uiso 1 1 calc R .
H41B H -0.1231 0.4836 0.4092 0.065 Uiso 1 1 calc R .
H41C H -0.1624 0.4415 0.3571 0.065 Uiso 1 1 calc R .
C43 C 0.3177(3) 0.6772(3) 0.2354(3) 0.0507(15) Uani 1 1 d . .
H43A H 0.3432 0.7252 0.2275 0.076 Uiso 1 1 calc R .
H43B H 0.2690 0.6872 0.2536 0.076 Uiso 1 1 calc R .
H43C H 0.3093 0.6498 0.2000 0.076 Uiso 1 1 calc R .
C45 C 0.0069(3) 0.6585(3) 0.2229(2) 0.0451(13) Uani 1 1 d . .
H45A H -0.0226 0.7041 0.2149 0.068 Uiso 1 1 calc R .
H45B H 0.0133 0.6292 0.1883 0.068 Uiso 1 1 calc R .
H45C H 0.0566 0.6729 0.2376 0.068 Uiso 1 1 calc R .
C47 C 0.0361(3) 0.3649(4) 0.5594(3) 0.073(2) Uani 1 1 d . .
H47A H 0.0219 0.3664 0.5993 0.109 Uiso 1 1 calc R .
H47B H 0.0135 0.3204 0.5416 0.109 Uiso 1 1 calc R .
H47C H 0.0177 0.4107 0.5407 0.109 Uiso 1 1 calc R .
O48 O 0.1876(3) 0.3663(3) 0.7703(3) 0.117(3) Uani 1 1 d . .
C49 C 0.3405(3) 0.3526(3) 0.5522(2) 0.0476(13) Uani 1 1 d . .
H49A H 0.3587 0.3531 0.5912 0.071 Uiso 1 1 calc R .
H49B H 0.3609 0.3965 0.5320 0.071 Uiso 1 1 calc R .
H49C H 0.3573 0.3061 0.5336 0.071 Uiso 1 1 calc R .
O50 O 0.1945(4) 0.3150(4) 0.6637(2) 0.120(2) Uani 1 1 d . .
C42 C 0.5523(3) 0.3336(3) 0.1028(2) 0.0373(11) Uani 1 1 d . .
H42A H 0.5138 0.3695 0.1155 0.056 Uiso 1 1 calc R .
H42B H 0.5387 0.2826 0.1153 0.056 Uiso 1 1 calc R .
H42C H 0.5552 0.3347 0.0615 0.056 Uiso 1 1 calc R .
N44 N 0.6816(3) 0.3715(3) 0.1436(2) 0.0682(15) Uani 1 1 d . .
C46 C 0.6243(3) 0.3542(3) 0.1261(2) 0.0378(11) Uani 1 1 d . .
O5 O 0.2102(2) 0.4967(2) 0.82793(17) 0.0495(10) Uani 1 1 d . .
H8 H 0.250(3) 0.537(3) 0.833(2) 0.058(17) Uiso 1 1 d . .
H1 H 0.170(4) 0.521(4) 0.823(3) 0.08(2) Uiso 1 1 d . .
Na2 Na 0.2500 0.2500 0.7500 0.0651(6) Uani 0.50 4 d SP 2

loop_
_atom_site_aniso_label
_atom_site_aniso_U_11
_atom_site_aniso_U_22
_atom_site_aniso_U_33
_atom_site_aniso_U_23
_atom_site_aniso_U_13
_atom_site_aniso_U_12
Co1 0.0169(4) 0.0192(4) 0.0148(4) 0.000 0.000 -0.0024(3)
Y2 0.0365(6) 0.0365(6) 0.1223(19) 0.000 0.000 0.000
O1 0.0185(14) 0.0181(14) 0.0308(16) 0.0002(11) -0.0071(12) -0.0020(11)
O2 0.0272(15) 0.0169(14) 0.0344(18) 0.0084(12) -0.0063(12) -0.0050(11)
O3 0.0206(15) 0.0265(16) 0.0438(19) -0.0043(13) 0.0065(13) 0.0001(12)
O4 0.0267(16) 0.0304(17) 0.0361(18) 0.0036(13) 0.0004(13) 0.0053(13)
C5 0.0194(19) 0.0168(18) 0.018(2) -0.0051(15) 0.0002(15) 0.0018(15)
C6 0.0152(18) 0.0165(18) 0.020(2) -0.0073(15) 0.0059(15) 0.0009(14)
C7 0.021(2) 0.025(2) 0.021(2) -0.0055(17) -0.0008(16) -0.0049(16)
C8 0.0185(19) 0.0135(18) 0.021(2) -0.0029(15) 0.0050(15) 0.0032(14)
C9 0.0191(19) 0.0197(19) 0.017(2) 0.0019(15) -0.0025(15) 0.0027(15)
C10 0.0221(19) 0.0109(17) 0.023(2) 0.0002(15) 0.0029(16) -0.0002(14)
C11 0.0197(19) 0.0122(18) 0.031(2) -0.0003(16) 0.0047(16) 0.0005(14)
C12 0.021(2) 0.020(2) 0.035(3) -0.0057(18) 0.0046(18) -0.0080(16)
C13 0.024(2) 0.0145(19) 0.039(3) -0.0068(17) 0.0067(18) -0.0033(16)
C14 0.022(2) 0.020(2) 0.023(2) -0.0011(16) 0.0012(16) -0.0030(16)
C15 0.0215(19) 0.0152(18) 0.020(2) -0.0006(15) 0.0012(16) 0.0066(14)
O16 0.051(2) 0.050(2) 0.0297(19) -0.0058(16) 0.0016(16) -0.0148(17)
O17 0.050(2) 0.065(3) 0.039(2) -0.0193(18) 0.0187(17) -0.0230(19)
C18 0.0192(19) 0.021(2) 0.024(2) -0.0056(16) 0.0003(16) -0.0036(15)
C19 0.023(2) 0.024(2) 0.034(3) -0.0028(18) -0.0114(18) 0.0051(16)
C20 0.0174(19) 0.023(2) 0.033(2) -0.0087(17) -0.0003(17) -0.0030(15)
C21 0.0180(19) 0.0220(19) 0.022(2) -0.0103(16) -0.0017(16) -0.0041(15)
C22 0.030(2) 0.0088(17) 0.029(2) 0.0003(15) 0.0067(18) -0.0007(15)
C24 0.040(3) 0.024(2) 0.034(3) -0.0050(19) 0.006(2) -0.0143(19)
B25 0.028(2) 0.024(2) 0.025(3) -0.002(2) 0.001(2) -0.0088(19)
C26 0.021(2) 0.026(2) 0.017(2) 0.0000(16) -0.0016(15) -0.0074(16)
C27 0.022(2) 0.0175(19) 0.032(2) -0.0065(17) 0.0001(17) -0.0079(16)
C28 0.041(3) 0.028(2) 0.035(3) -0.013(2) 0.015(2) -0.017(2)
C29 0.028(2) 0.0096(18) 0.041(3) -0.0031(17) 0.0088(19) -0.0044(15)
C30 0.024(2) 0.023(2) 0.023(2) -0.0058(17) -0.0061(17) -0.0023(16)
C31 0.029(2) 0.0142(19) 0.034(3) -0.0017(17) 0.0045(18) -0.0056(16)
B32 0.025(2) 0.028(2) 0.022(3) 0.0043(19) 0.0002(19) -0.0039(19)
B33 0.026(2) 0.019(2) 0.031(3) 0.001(2) 0.001(2) -0.0045(18)
B34 0.021(2) 0.026(2) 0.018(2) 0.0024(18) 0.0015(18) -0.0049(18)
B35 0.020(2) 0.023(2) 0.020(2) -0.0025(19) 0.0010(18) -0.0034(17)
C36 0.027(2) 0.023(2) 0.046(3) -0.0072(19) 0.014(2) -0.0094(17)
B37 0.024(2) 0.028(2) 0.024(3) -0.002(2) 0.003(2) -0.0091(18)
B38 0.020(2) 0.025(2) 0.028(3) 0.000(2) -0.0023(19) -0.0078(18)
B39 0.021(2) 0.030(3) 0.025(3) 0.000(2) 0.0033(19) -0.0034(19)
B40 0.025(2) 0.024(2) 0.021(3) 0.0019(19) -0.0017(19) -0.0026(18)
C41 0.025(2) 0.030(3) 0.075(4) 0.001(2) 0.019(2) -0.0051(19)
C43 0.060(3) 0.028(3) 0.064(4) 0.028(2) -0.025(3) -0.013(2)
C45 0.054(3) 0.042(3) 0.039(3) 0.014(2) 0.010(2) 0.013(2)
C47 0.046(3) 0.110(6) 0.063(4) -0.052(4) 0.027(3) -0.041(4)
O48 0.066(3) 0.045(3) 0.242(7) -0.045(4) -0.071(4) 0.023(2)
C49 0.050(3) 0.053(3) 0.040(3) -0.002(2) -0.007(2) -0.014(3)
O50 0.109(5) 0.159(6) 0.092(4) 0.055(4) 0.022(4) 0.047(4)
C42 0.033(3) 0.045(3) 0.034(3) -0.009(2) 0.015(2) -0.003(2)
N44 0.039(3) 0.084(4) 0.082(4) 0.006(3) 0.006(3) -0.009(3)
C46 0.034(3) 0.037(3) 0.043(3) 0.002(2) 0.013(2) 0.005(2)
O5 0.031(2) 0.049(2) 0.069(3) -0.0059(19) -0.0021(18) 0.0114(18)
Na2 0.0365(6) 0.0365(6) 0.1223(19) 0.000 0.000 0.000

loop_
_atom_type_symbol
_atom_type_description
_atom_type_scat_dispersion_real
_atom_type_scat_dispersion_imag
_atom_type_scat_source
C C 0.0033 0.0016 'International Tables Vol C Tables 4.2.6.8 and 6.1.1.4'
H H 0.0000 0.0000 'International Tables Vol C Tables 4.2.6.8 and 6.1.1.4'
B B 0.0013 0.0007 'International Tables Vol C Tables 4.2.6.8 and 6.1.1.4'
O O 0.0106 0.0060 'International Tables Vol C Tables 4.2.6.8 and 6.1.1.4'
Co Co 0.3494 0.9721 'International Tables Vol C Tables 4.2.6.8 and 6.1.1.4'
Y Y -2.7962 3.5667 'International Tables Vol C Tables 4.2.6.8 and 6.1.1.4'
N N 0.0061 0.0033 'International Tables Vol C Tables 4.2.6.8 and 6.1.1.4'
Na Na 0.0362 0.0249 'International Tables Vol C Tables 4.2.6.8 and 6.1.1.4'

loop_
_geom_angle_atom_site_label_1
_geom_angle_atom_site_label_2
_geom_angle_atom_site_label_3
_geom_angle
_geom_angle_site_symmetry_1
_geom_angle_site_symmetry_3
C14 Co1 C14 133.5(2) . 3_565
C14 Co1 C26 99.89(16) . 3_565
C14 Co1 C26 46.63(16) 3_565 3_565
C14 Co1 C26 46.63(16) . .
C14 Co1 C26 99.89(16) 3_565 .
C26 Co1 C26 98.5(2) 3_565 .
C14 Co1 B35 95.85(17) . 3_565
C14 Co1 B35 83.18(16) 3_565 3_565
C26 Co1 B35 48.52(17) 3_565 3_565
C26 Co1 B35 129.38(17) . 3_565
C14 Co1 B35 83.18(16) . .
C14 Co1 B35 95.85(17) 3_565 .
C26 Co1 B35 129.38(17) 3_565 .
C26 Co1 B35 48.52(17) . .
B35 Co1 B35 177.6(3) 3_565 .
C14 Co1 B40 176.54(18) . 3_565
C14 Co1 B40 48.72(17) 3_565 3_565
C26 Co1 B40 83.47(17) 3_565 3_565
C26 Co1 B40 132.32(17) . 3_565
B35 Co1 B40 86.98(18) 3_565 3_565
B35 Co1 B40 94.07(18) . 3_565
C14 Co1 B40 48.72(17) . .
C14 Co1 B40 176.54(18) 3_565 .
C26 Co1 B40 132.32(17) 3_565 .
C26 Co1 B40 83.47(17) . .
B35 Co1 B40 94.07(18) 3_565 .
B35 Co1 B40 86.98(18) . .
B40 Co1 B40 129.2(3) 3_565 .
C14 Co1 B34 130.21(17) . 3_565
C14 Co1 B34 83.84(17) 3_565 3_565
C26 Co1 B34 83.81(16) 3_565 3_565
C26 Co1 B34 176.26(18) . 3_565
B35 Co1 B34 50.52(18) 3_565 3_565
B35 Co1 B34 131.67(18) . 3_565
B40 Co1 B34 50.67(18) 3_565 3_565
B40 Co1 B34 92.79(18) . 3_565
C14 Co1 B34 83.84(17) . .
C14 Co1 B34 130.21(17) 3_565 .
C26 Co1 B34 176.26(17) 3_565 .
C26 Co1 B34 83.81(16) . .
B35 Co1 B34 131.67(18) 3_565 .
B35 Co1 B34 50.52(18) . .
B40 Co1 B34 92.79(18) 3_565 .
B40 Co1 B34 50.67(18) . .
B34 Co1 B34 94.0(3) 3_565 .
O48 Y2 O48 156.6(4) 6_567 8_657
O48 Y2 O48 92.35(7) 6_567 3
O48 Y2 O48 92.35(7) 8_657 3
O48 Y2 O48 92.35(7) 6_567 .
O48 Y2 O48 92.35(7) 8_657 .
O48 Y2 O48 156.6(4) 3 .
O48 Y2 O50 73.4(2) 6_567 3
O48 Y2 O50 87.7(2) 8_657 3
O48 Y2 O50 66.1(2) 3 3
O48 Y2 O50 137.0(2) . 3
O48 Y2 O50 66.1(2) 6_567 6_567
O48 Y2 O50 137.0(2) 8_657 6_567
O48 Y2 O50 87.7(2) 3 6_567
O48 Y2 O50 73.4(2) . 6_567
O50 Y2 O50 130.33(18) 3 6_567
O48 Y2 O50 87.7(2) 6_567 .
O48 Y2 O50 73.4(2) 8_657 .
O48 Y2 O50 137.0(2) 3 .
O48 Y2 O50 66.1(2) . .
O50 Y2 O50 72.9(3) 3 .
O50 Y2 O50 130.33(18) 6_567 .
O48 Y2 O50 137.0(2) 6_567 8_657
O48 Y2 O50 66.1(2) 8_657 8_657
O48 Y2 O50 73.4(2) 3 8_657
O48 Y2 O50 87.7(2) . 8_657
O50 Y2 O50 130.33(18) 3 8_657
O50 Y2 O50 72.9(3) 6_567 8_657
O50 Y2 O50 130.33(18) . 8_657
C5 O1 C19 116.7(3) . .
C10 O2 C43 116.2(3) . .
C20 O3 C41 116.9(3) . .
C30 O4 C45 117.3(3) . .
O1 C5 C15 125.4(3) . .
O1 C5 C10 115.4(3) . .
C15 C5 C10 119.2(3) . .
C8 C6 C9 118.8(3) . .
C8 C6 C18 123.7(3) . .
C9 C6 C18 117.5(3) . .
C30 C7 C21 121.8(4) . .
C6 C8 C15 119.3(3) . .
C6 C8 C11 123.1(3) . .
C15 C8 C11 117.6(3) . .
C10 C9 C6 121.7(3) . .
O2 C10 C9 125.7(3) . .
O2 C10 C5 114.7(3) . .
C9 C10 C5 119.5(3) . .
C22 C11 C8 112.9(3) . .
C20 C12 C27 122.0(4) . .
C27 C13 C29 115.1(3) . .
C26 C14 B33 110.8(3) . .
C26 C14 B40 111.9(3) . .
B33 C14 B40 64.1(3) . .
C26 C14 B25 61.7(3) . .
B33 C14 B25 61.8(3) . .
B40 C14 B25 115.7(3) . .
C26 C14 Co1 66.77(19) . .
B33 C14 Co1 125.2(3) . .
B40 C14 Co1 67.1(2) . .
B25 C14 Co1 124.7(3) . .
C5 C15 C8 121.4(4) . .
C24 O16 C49 117.3(4) . .
C28 O17 C47 117.4(4) . .
C6 C18 C21 115.0(3) . .
O3 C20 C12 125.6(4) . .
O3 C20 C30 115.0(4) . .
C12 C20 C30 119.4(4) . .
C27 C21 C7 119.4(4) . .
C27 C21 C18 123.8(4) . .
C7 C21 C18 116.7(4) . .
C29 C22 C31 119.2(4) . .
C29 C22 C11 123.6(4) . .
C31 C22 C11 117.2(4) . .
O16 C24 C31 125.8(4) . .
O16 C24 C28 115.8(4) . .
C31 C24 C28 118.4(4) . .
C26 B25 C14 55.9(2) . .
C26 B25 B33 103.3(3) . .
C14 B25 B33 58.2(2) . .
C26 B25 B38 58.7(2) . .
C14 B25 B38 103.6(3) . .
B33 B25 B38 107.6(3) . .
C26 B25 B37 104.2(3) . .
C14 B25 B37 104.0(3) . .
B33 B25 B37 59.9(3) . .
B38 B25 B37 60.1(3) . .
C14 C26 B35 111.6(3) . .
C14 C26 B38 111.5(3) . .
B35 C26 B38 63.5(3) . .
C14 C26 B25 62.5(3) . .
B35 C26 B25 115.2(3) . .
B38 C26 B25 62.0(3) . .
C14 C26 Co1 66.60(19) . .
B35 C26 Co1 67.1(2) . .
B38 C26 Co1 125.1(3) . .
B25 C26 Co1 125.3(3) . .
C21 C27 C12 118.4(4) . .
C21 C27 C13 123.6(4) . .
C12 C27 C13 118.0(4) . .
O17 C28 C36 126.7(4) . .
O17 C28 C24 113.9(4) . .
C36 C28 C24 119.3(4) . .
C22 C29 C36 117.5(4) . .
C22 C29 C13 123.5(4) . .
C36 C29 C13 118.9(4) . .
O4 C30 C7 125.3(4) . .
O4 C30 C20 115.7(4) . .
C7 C30 C20 118.9(4) . .
C24 C31 C22 122.5(4) . .
B33 B32 B37 59.4(3) . .
B33 B32 B40 61.0(3) . .
B37 B32 B40 108.8(3) . .
B33 B32 B39 107.2(3) . .
B37 B32 B39 59.9(3) . .
B40 B32 B39 108.1(3) . .
B33 B32 B34 109.2(3) . .
B37 B32 B34 109.2(3) . .
B40 B32 B34 60.4(3) . .
B39 B32 B34 60.4(3) . .
C14 B33 B37 105.5(3) . .
C14 B33 B25 60.0(3) . .
B37 B33 B25 60.1(3) . .
C14 B33 B32 104.2(3) . .
B37 B33 B32 60.7(3) . .
B25 B33 B32 108.8(3) . .
C14 B33 B40 58.1(2) . .
B37 B33 B40 109.0(3) . .
B25 B33 B40 109.2(3) . .
B32 B33 B40 60.0(3) . .
B32 B34 B35 106.3(3) . .
B32 B34 B40 59.6(3) . .
B35 B34 B40 106.2(3) . .
B32 B34 B39 59.7(3) . .
B35 B34 B39 59.0(3) . .
B40 B34 B39 106.9(3) . .
B32 B34 Co1 116.1(3) . .
B35 B34 Co1 63.9(2) . .
B40 B34 Co1 63.8(2) . .
B39 B34 Co1 115.9(3) . .
C26 B35 B39 104.0(3) . .
C26 B35 B38 58.5(2) . .
B39 B35 B38 59.3(3) . .
C26 B35 B34 105.4(3) . .
B39 B35 B34 60.7(3) . .
B38 B35 B34 108.5(3) . .
C26 B35 Co1 64.34(19) . .
B39 B35 Co1 118.8(3) . .
B38 B35 Co1 118.0(3) . .
B34 B35 Co1 65.6(2) . .
C28 C36 C29 123.0(4) . .
B33 B37 B25 60.0(3) . .
B33 B37 B38 107.5(3) . .
B25 B37 B38 59.9(3) . .
B33 B37 B39 107.8(3) . .
B25 B37 B39 107.8(3) . .
B38 B37 B39 59.6(3) . .
B33 B37 B32 59.9(3) . .
B25 B37 B32 108.1(3) . .
B38 B37 B32 107.6(3) . .
B39 B37 B32 60.2(3) . .
C26 B38 B25 59.3(3) . .
C26 B38 B39 104.1(3) . .
B25 B38 B39 108.8(4) . .
C26 B38 B37 104.7(3) . .
B25 B38 B37 60.0(3) . .
B39 B38 B37 60.7(3) . .
C26 B38 B35 58.0(2) . .
B25 B38 B35 108.5(3) . .
B39 B38 B35 59.8(3) . .
B37 B38 B35 108.3(3) . .
B38 B39 B35 60.9(3) . .
B38 B39 B37 59.7(3) . .
B35 B39 B37 108.4(3) . .
B38 B39 B32 107.6(3) . .
B35 B39 B32 107.5(3) . .
B37 B39 B32 59.9(3) . .
B38 B39 B34 109.5(3) . .
B35 B39 B34 60.3(3) . .
B37 B39 B34 108.9(3) . .
B32 B39 B34 59.9(3) . .
C14 B40 B32 103.3(3) . .
C14 B40 B34 104.9(3) . .
B32 B40 B34 60.0(3) . .
C14 B40 B33 57.9(3) . .
B32 B40 B33 59.1(3) . .
B34 B40 B33 107.4(3) . .
C14 B40 Co1 64.1(2) . .
B32 B40 Co1 117.9(3) . .
B34 B40 Co1 65.5(2) . .
B33 B40 Co1 117.0(3) . .
N44 C46 C42 178.5(6) . .

loop_
_geom_bond_atom_site_label_1
_geom_bond_atom_site_label_2
_geom_bond_distance
_geom_bond_site_symmetry_2
Co1 C14 2.040(4) .
Co1 C14 2.040(4) 3_565
Co1 C26 2.043(4) 3_565
Co1 C26 2.043(4) .
Co1 B35 2.088(4) 3_565
Co1 B35 2.088(4) .
Co1 B40 2.089(5) 3_565
Co1 B40 2.089(5) .
Co1 B34 2.119(4) 3_565
Co1 B34 2.119(4) .
Y2 O48 2.384(4) 6_567
Y2 O48 2.384(4) 8_657
Y2 O48 2.384(4) 3
Y2 O48 2.384(4) .
Y2 O50 2.547(5) 3
Y2 O50 2.547(5) 6_567
Y2 O50 2.547(5) .
Y2 O50 2.547(5) 8_657
O1 C5 1.369(4) .
O1 C19 1.423(5) .
O2 C10 1.368(4) .
O2 C43 1.406(5) .
O3 C20 1.373(5) .
O3 C41 1.424(5) .
O4 C30 1.368(5) .
O4 C45 1.429(6) .
C5 C15 1.381(5) .
C5 C10 1.401(5) .
C6 C8 1.393(5) .
C6 C9 1.401(5) .
C6 C18 1.521(5) .
C7 C30 1.384(6) .
C7 C21 1.404(6) .
C8 C15 1.399(5) .
C8 C11 1.525(5) .
C9 C10 1.376(5) .
C11 C22 1.515(6) .
C12 C20 1.385(6) .
C12 C27 1.405(6) .
C13 C27 1.520(6) .
C13 C29 1.525(6) .
C14 C26 1.616(6) .
C14 B33 1.700(6) .
C14 B40 1.704(6) .
C14 B25 1.731(6) .
O16 C24 1.371(6) .
O16 C49 1.418(6) .
O17 C28 1.370(6) .
O17 C47 1.420(7) .
C18 C21 1.530(5) .
C20 C30 1.404(6) .
C21 C27 1.394(6) .
C22 C29 1.399(6) .
C22 C31 1.407(6) .
C24 C31 1.379(6) .
C24 C28 1.406(7) .
B25 C26 1.718(6) .
B25 B33 1.762(7) .
B25 B38 1.763(7) .
B25 B37 1.765(7) .
C26 B35 1.698(6) .
C26 B38 1.706(6) .
C28 C36 1.377(7) .
C29 C36 1.407(6) .
B32 B33 1.770(7) .
B32 B37 1.785(7) .
B32 B40 1.787(7) .
B32 B39 1.789(7) .
B32 B34 1.793(7) .
B33 B37 1.762(7) .
B33 B40 1.805(7) .
B34 B35 1.795(6) .
B34 B40 1.801(7) .
B34 B39 1.802(6) .
B35 B39 1.773(6) .
B35 B38 1.792(6) .
B37 B38 1.766(7) .
B37 B39 1.784(7) .
B38 B39 1.764(7) .
C42 C46 1.436(7) .
N44 C46 1.137(7) .
